data_7710313
loop_
_publ_author_name
'Bhar, Kishalay'
'Guo, Wenbin'
'Gonidec, Mathieu'
'Nikhil Raj M, Venkata'
'Bhatt, Surabhi'
'Perdih, Franc'
'Guionneau, Philippe'
'Chastanet, Guillaume'
'Sharma, Anuj K.'

_publ_section_title
;
 High temperature spin crossover behaviour of mononuclear
 bis-(thiocyanato)iron(II) complexes with judiciously designed bidentate
 N-donor Schiff bases with varying substituents.
;
_journal_issue 24
_journal_name_full 'Dalton transactions (Cambridge, England : 2003)'
_journal_page_first 9302
_journal_page_last 9313
_journal_paper_doi 10.1039/d2dt00416j
_journal_volume 51
_journal_year 2022
_chemical_absolute_configuration ad
_chemical_formula_moiety 'C40 H32 Fe N6 S2'
_chemical_formula_sum 'C40 H32 Fe N6 S2'
_chemical_formula_weight 716.68
_space_group_crystal_system tetragonal
_space_group_IT_number 92
_space_group_name_Hall 'P 4abw 2nw'
_space_group_name_H-M_alt 'P 41 21 2'
_atom_sites_solution_hydrogens geom
_atom_sites_solution_primary dual
_audit_creation_method SHELXL-2018/3
_audit_update_record
;
2022-04-14 deposited with the CCDC.	2022-05-24 downloaded from the CCDC.
;
_cell_angle_alpha 90
_cell_angle_beta 90
_cell_angle_gamma 90
_cell_formula_units_Z 4
_cell_length_a 17.7428(6)
_cell_length_b 17.7428(6)
_cell_length_c 12.2100(4)
_cell_measurement_reflns_used 3963
_cell_measurement_temperature 293(2)
_cell_measurement_theta_max 26.0910
_cell_measurement_theta_min 3.6140
_cell_volume 3843.8(2)
_computing_cell_refinement 'CrysAlisPro 1.171.38.46 (Rigaku OD, 2015)'
_computing_data_collection 'CrysAlisPro 1.171.38.46 (Rigaku OD, 2015)'
_computing_data_reduction 'CrysAlisPro 1.171.38.46 (Rigaku OD, 2015)'
_computing_molecular_graphics 'Olex2 (Dolomanov et al., 2009)'
_computing_publication_material 'Olex2 (Dolomanov et al., 2009)'
_computing_structure_refinement 'ShelXL (Sheldrick, 2015)'
_computing_structure_solution 'ShelXT (Sheldrick, 2015)'
_diffrn_ambient_temperature 293(2)
_diffrn_detector 'CCD plate'
_diffrn_detector_area_resol_mean 10.4933
_diffrn_detector_type Atlas
_diffrn_measured_fraction_theta_full 0.997
_diffrn_measured_fraction_theta_max 0.997
_diffrn_measurement_device 'four-circle diffractometer'
_diffrn_measurement_device_type 'SuperNova, Dual, Cu at home/near, Atlas'
_diffrn_measurement_method '\w scans'
_diffrn_radiation_monochromator mirror
_diffrn_radiation_probe x-ray
_diffrn_radiation_type MoK\a
_diffrn_radiation_wavelength 0.71073
_diffrn_reflns_av_R_equivalents 0.0340
_diffrn_reflns_av_unetI/netI 0.0398
_diffrn_reflns_Laue_measured_fraction_full 0.997
_diffrn_reflns_Laue_measured_fraction_max 0.997
_diffrn_reflns_limit_h_max 20
_diffrn_reflns_limit_h_min -12
_diffrn_reflns_limit_k_max 19
_diffrn_reflns_limit_k_min -23
_diffrn_reflns_limit_l_max 10
_diffrn_reflns_limit_l_min -15
_diffrn_reflns_number 13625
_diffrn_reflns_point_group_measured_fraction_full 0.998
_diffrn_reflns_point_group_measured_fraction_max 0.998
_diffrn_reflns_theta_full 25.242
_diffrn_reflns_theta_max 27.482
_diffrn_reflns_theta_min 2.838
_diffrn_source 'micro-focus sealed X-ray tube'
_diffrn_source_type 'SuperNova (Mo) X-ray Source'
_exptl_absorpt_coefficient_mu 0.536
_exptl_absorpt_correction_T_max 1.00000
_exptl_absorpt_correction_T_min 0.82558
_exptl_absorpt_correction_type multi-scan
_exptl_absorpt_process_details
;
CrysAlisPro 1.171.38.46 (Rigaku Oxford Diffraction, 2015)
Empirical absorption correction using spherical harmonics,
 implemented in SCALE3 ABSPACK scaling algorithm.
;
_exptl_crystal_colour black
_exptl_crystal_density_diffrn 1.238
_exptl_crystal_description needle
_exptl_crystal_F_000 1488
_exptl_crystal_size_max 0.450
_exptl_crystal_size_mid 0.150
_exptl_crystal_size_min 0.120
_refine_diff_density_max 0.282
_refine_diff_density_min -0.153
_refine_diff_density_rms 0.035
_refine_ls_abs_structure_details
;
 Flack x determined using 1205 quotients [(I+)-(I-)]/[(I+)+(I-)]
 (Parsons, Flack and Wagner, Acta Cryst. B69 (2013) 249-259).
;
_refine_ls_abs_structure_Flack -0.014(8)
_refine_ls_extinction_method none
_refine_ls_goodness_of_fit_ref 1.015
_refine_ls_hydrogen_treatment constr
_refine_ls_matrix_type full
_refine_ls_number_parameters 223
_refine_ls_number_reflns 4404
_refine_ls_number_restraints 0
_refine_ls_restrained_S_all 1.015
_refine_ls_R_factor_all 0.0597
_refine_ls_R_factor_gt 0.0386
_refine_ls_shift/su_max 0.000
_refine_ls_shift/su_mean 0.000
_refine_ls_structure_factor_coef Fsqd
_refine_ls_weighting_details 'w=1/[\s^2^(Fo^2^)+(0.0308P)^2^+0.7974P] where P=(Fo^2^+2Fc^2^)/3'
_refine_ls_weighting_scheme calc
_refine_ls_wR_factor_gt 0.0768
_refine_ls_wR_factor_ref 0.0848
_reflns_Friedel_coverage 0.738
_reflns_Friedel_fraction_full 1.000
_reflns_Friedel_fraction_max 1.000
_reflns_number_gt 3394
_reflns_number_total 4404
_reflns_threshold_expression 'I > 2\s(I)'
_cod_data_source_file d2dt00416j2.cif
_cod_data_source_block mob423
_cod_depositor_comments 'Adding full bibliography for 7710305--7710325.cif.'
_cod_original_cell_volume 3843.8(3)
_cod_database_code 7710313
_shelx_shelxl_version_number 2018/3
_shelx_space_group_comment
;
The symmetry employed for this shelxl refinement is uniquely defined
by the following loop, which should always be used as a source of
symmetry information in preference to the above space-group names.
They are only intended as comments.
;
_shelx_estimated_absorpt_t_min 0.794
_shelx_estimated_absorpt_t_max 0.938

loop_
_space_group_symop_operation_xyz
'x, y, z'
'-x, -y, z+1/2'
'-y+1/2, x+1/2, z+1/4'
'y+1/2, -x+1/2, z+3/4'
'-x+1/2, y+1/2, -z+1/4'
'x+1/2, -y+1/2, -z+3/4'
'y, x, -z'
'-y, -x, -z+1/2'

loop_
_atom_site_label
_atom_site_type_symbol
_atom_site_fract_x
_atom_site_fract_y
_atom_site_fract_z
_atom_site_U_iso_or_equiv
_atom_site_adp_type
_atom_site_occupancy
_atom_site_site_symmetry_order
_atom_site_calc_flag
_atom_site_refinement_flags_posn
_atom_site_refinement_flags_adp
_atom_site_refinement_flags_occupancy
_atom_site_disorder_assembly
_atom_site_disorder_group
Fe1 Fe 0.40619(2) 0.40619(2) 0.500000 0.03912(16) Uani 1 2 d S T P . .
S1 S 0.66849(6) 0.39624(8) 0.57205(11) 0.0844(4) Uani 1 1 d . . . . .
N1 N 0.38434(14) 0.41886(14) 0.65718(17) 0.0408(6) Uani 1 1 d . . . . .
N2 N 0.29589(13) 0.40723(14) 0.49458(17) 0.0376(5) Uani 1 1 d . . . . .
N3 N 0.51582(16) 0.40575(17) 0.52120(19) 0.0489(7) Uani 1 1 d . . . . .
C1 C 0.43359(19) 0.42553(19) 0.7392(2) 0.0505(8) Uani 1 1 d . . . . .
H1 H 0.484789 0.423535 0.723119 0.061 Uiso 1 1 calc R U . . .
C2 C 0.4118(2) 0.4353(2) 0.8469(2) 0.0619(10) Uani 1 1 d . . . . .
H2 H 0.447819 0.440467 0.901735 0.074 Uiso 1 1 calc R U . . .
C3 C 0.3369(2) 0.4372(2) 0.8721(3) 0.0679(12) Uani 1 1 d . . . . .
H3 H 0.321198 0.443101 0.944306 0.081 Uiso 1 1 calc R U . . .
C4 C 0.2848(2) 0.4302(2) 0.7887(2) 0.0593(11) Uani 1 1 d . . . . .
H4 H 0.233421 0.431918 0.803691 0.071 Uiso 1 1 calc R U . . .
C5 C 0.31025(18) 0.42069(18) 0.6826(2) 0.0425(8) Uani 1 1 d . . . . .
C6 C 0.26033(16) 0.41414(19) 0.5868(2) 0.0402(7) Uani 1 1 d . . . . .
C7 C 0.17770(19) 0.4169(2) 0.5996(2) 0.0461(8) Uani 1 1 d . . . . .
C8 C 0.1391(2) 0.3573(2) 0.6454(3) 0.0641(10) Uani 1 1 d . . . . .
H8 H 0.165350 0.314905 0.668819 0.077 Uiso 1 1 calc R U . . .
C9 C 0.0614(2) 0.3602(3) 0.6570(3) 0.0755(13) Uani 1 1 d . . . . .
H9 H 0.035649 0.319885 0.688111 0.091 Uiso 1 1 calc R U . . .
C10 C 0.0228(2) 0.4224(3) 0.6224(3) 0.0823(15) Uani 1 1 d . . . . .
H10 H -0.029432 0.423813 0.627684 0.099 Uiso 1 1 calc R U . . .
C11 C 0.0609(3) 0.4824(3) 0.5803(3) 0.0819(14) Uani 1 1 d . . . . .
H11 H 0.034526 0.525388 0.559321 0.098 Uiso 1 1 calc R U . . .
C12 C 0.1385(2) 0.4800(2) 0.5684(3) 0.0617(11) Uani 1 1 d . . . . .
H12 H 0.164078 0.521079 0.539195 0.074 Uiso 1 1 calc R U . . .
C13 C 0.25414(17) 0.3972(2) 0.3941(2) 0.0404(7) Uani 1 1 d . . . . .
C14 C 0.2237(2) 0.3281(2) 0.3682(3) 0.0513(9) Uani 1 1 d . . . . .
H14 H 0.225656 0.288776 0.418497 0.062 Uiso 1 1 calc R U . . .
C15 C 0.1903(2) 0.3175(2) 0.2672(3) 0.0612(10) Uani 1 1 d . . . . .
H15 H 0.170039 0.270636 0.250014 0.073 Uiso 1 1 calc R U . . .
C16 C 0.1865(2) 0.3748(3) 0.1912(3) 0.0635(11) Uani 1 1 d . . . . .
C17 C 0.2158(2) 0.4435(3) 0.2195(3) 0.0702(12) Uani 1 1 d . . . . .
H17 H 0.212281 0.483270 0.170120 0.084 Uiso 1 1 calc R U . . .
C18 C 0.2504(2) 0.4554(2) 0.3197(3) 0.0583(10) Uani 1 1 d . . . . .
H18 H 0.270894 0.502189 0.336535 0.070 Uiso 1 1 calc R U . . .
C19 C 0.1503(3) 0.3619(3) 0.0798(3) 0.1075(19) Uani 1 1 d . . . . .
H19A H 0.153502 0.309491 0.061090 0.161 Uiso 1 1 calc R U . . .
H19B H 0.176268 0.391294 0.025594 0.161 Uiso 1 1 calc R U . . .
H19C H 0.098367 0.376946 0.082474 0.161 Uiso 1 1 calc R U . . .
C20 C 0.5791(2) 0.40112(18) 0.5413(2) 0.0472(8) Uani 1 1 d . . . . .

loop_
_atom_site_aniso_label
_atom_site_aniso_U_11
_atom_site_aniso_U_22
_atom_site_aniso_U_33
_atom_site_aniso_U_23
_atom_site_aniso_U_13
_atom_site_aniso_U_12
Fe1 0.0405(2) 0.0405(2) 0.0363(3) -0.00276(18) 0.00276(18) -0.0026(3)
S1 0.0505(7) 0.0831(9) 0.1195(9) -0.0090(7) -0.0141(6) 0.0056(6)
N1 0.0421(16) 0.0433(16) 0.0370(11) -0.0053(10) -0.0010(10) -0.0038(12)
N2 0.0384(14) 0.0376(14) 0.0367(11) 0.0010(13) -0.0002(10) -0.0029(12)
N3 0.0429(17) 0.0519(18) 0.0520(14) -0.0057(14) 0.0072(12) -0.0034(15)
C1 0.0461(19) 0.062(2) 0.0431(15) -0.0069(15) -0.0032(14) -0.0018(15)
C2 0.056(2) 0.089(3) 0.0406(15) -0.0094(15) -0.0075(16) 0.000(2)
C3 0.063(3) 0.103(4) 0.0378(16) -0.0145(18) 0.0046(17) 0.003(2)
C4 0.044(2) 0.088(3) 0.0452(16) -0.0156(17) 0.0061(14) 0.0012(19)
C5 0.0418(19) 0.046(2) 0.0397(14) -0.0076(13) 0.0011(13) -0.0011(15)
C6 0.0359(17) 0.0409(19) 0.0438(14) -0.0056(14) 0.0019(12) -0.0020(15)
C7 0.0433(19) 0.057(2) 0.0377(14) -0.0062(15) 0.0018(13) 0.0009(17)
C8 0.051(3) 0.068(3) 0.073(2) -0.006(2) 0.0053(19) -0.006(2)
C9 0.054(3) 0.096(4) 0.077(3) -0.008(2) 0.009(2) -0.022(2)
C10 0.044(3) 0.137(5) 0.065(2) -0.013(3) -0.0002(19) 0.000(3)
C11 0.060(3) 0.115(4) 0.071(3) 0.010(3) 0.001(2) 0.031(3)
C12 0.062(3) 0.069(3) 0.054(2) 0.0055(19) 0.0083(18) 0.008(2)
C13 0.0377(17) 0.045(2) 0.0388(14) 0.0017(14) -0.0001(12) 0.0021(15)
C14 0.055(2) 0.048(2) 0.0506(17) 0.0050(15) -0.0109(16) -0.0017(17)
C15 0.062(3) 0.061(2) 0.061(2) -0.0082(18) -0.0144(18) -0.0103(19)
C16 0.053(2) 0.093(3) 0.0447(17) 0.0083(19) -0.0081(16) -0.008(2)
C17 0.072(3) 0.081(3) 0.057(2) 0.026(2) -0.0154(19) -0.015(2)
C18 0.061(3) 0.054(2) 0.0589(19) 0.0084(18) -0.0090(17) -0.0113(19)
C19 0.103(4) 0.160(6) 0.059(2) 0.011(3) -0.030(3) -0.035(4)
C20 0.054(2) 0.0382(19) 0.0497(14) -0.0069(13) 0.0051(14) -0.0028(17)

loop_
_atom_type_symbol
_atom_type_description
_atom_type_scat_dispersion_real
_atom_type_scat_dispersion_imag
_atom_type_scat_source
C C 0.0033 0.0016 'International Tables Vol C Tables 4.2.6.8 and 6.1.1.4'
H H 0.0000 0.0000 'International Tables Vol C Tables 4.2.6.8 and 6.1.1.4'
Fe Fe 0.3463 0.8444 'International Tables Vol C Tables 4.2.6.8 and 6.1.1.4'
N N 0.0061 0.0033 'International Tables Vol C Tables 4.2.6.8 and 6.1.1.4'
S S 0.1246 0.1234 'International Tables Vol C Tables 4.2.6.8 and 6.1.1.4'

loop_
_geom_angle_atom_site_label_1
_geom_angle_atom_site_label_2
_geom_angle_atom_site_label_3
_geom_angle
_geom_angle_site_symmetry_1
_geom_angle_site_symmetry_3
_geom_angle_publ_flag
N2 Fe1 N2 91.14(15) 7_556 . ?
N2 Fe1 N3 88.98(12) 7_556 . ?
N2 Fe1 N3 174.35(9) . . ?
N2 Fe1 N3 174.35(9) 7_556 7_556 ?
N2 Fe1 N3 88.98(12) . 7_556 ?
N3 Fe1 N3 91.45(18) . 7_556 ?
N2 Fe1 N1 94.76(10) 7_556 . ?
N2 Fe1 N1 80.52(10) . . ?
N3 Fe1 N1 93.84(10) . . ?
N3 Fe1 N1 90.84(10) 7_556 . ?
N2 Fe1 N1 80.52(10) 7_556 7_556 ?
N2 Fe1 N1 94.76(10) . 7_556 ?
N3 Fe1 N1 90.84(10) . 7_556 ?
N3 Fe1 N1 93.84(10) 7_556 7_556 ?
N1 Fe1 N1 173.30(15) . 7_556 ?
C1 N1 C5 117.6(2) . . ?
C1 N1 Fe1 127.7(2) . . ?
C5 N1 Fe1 114.70(18) . . ?
C6 N2 C13 120.0(2) . . ?
C6 N2 Fe1 117.24(19) . . ?
C13 N2 Fe1 122.70(18) . . ?
C20 N3 Fe1 173.9(3) . . ?
N1 C1 C2 122.8(3) . . ?
N1 C1 H1 118.6 . . ?
C2 C1 H1 118.6 . . ?
C3 C2 C1 119.4(3) . . ?
C3 C2 H2 120.3 . . ?
C1 C2 H2 120.3 . . ?
C2 C3 C4 118.9(3) . . ?
C2 C3 H3 120.5 . . ?
C4 C3 H3 120.5 . . ?
C3 C4 C5 118.9(3) . . ?
C3 C4 H4 120.6 . . ?
C5 C4 H4 120.6 . . ?
N1 C5 C4 122.4(3) . . ?
N1 C5 C6 113.6(2) . . ?
C4 C5 C6 123.9(3) . . ?
N2 C6 C5 113.9(3) . . ?
N2 C6 C7 125.3(3) . . ?
C5 C6 C7 120.8(2) . . ?
C12 C7 C8 119.1(3) . . ?
C12 C7 C6 120.1(3) . . ?
C8 C7 C6 120.8(3) . . ?
C7 C8 C9 120.5(4) . . ?
C7 C8 H8 119.8 . . ?
C9 C8 H8 119.8 . . ?
C10 C9 C8 119.8(5) . . ?
C10 C9 H9 120.1 . . ?
C8 C9 H9 120.1 . . ?
C11 C10 C9 120.1(4) . . ?
C11 C10 H10 120.0 . . ?
C9 C10 H10 120.0 . . ?
C10 C11 C12 120.5(5) . . ?
C10 C11 H11 119.8 . . ?
C12 C11 H11 119.8 . . ?
C7 C12 C11 120.0(4) . . ?
C7 C12 H12 120.0 . . ?
C11 C12 H12 120.0 . . ?
C14 C13 C18 119.8(3) . . ?
C14 C13 N2 120.4(3) . . ?
C18 C13 N2 119.5(3) . . ?
C13 C14 C15 119.6(3) . . ?
C13 C14 H14 120.2 . . ?
C15 C14 H14 120.2 . . ?
C16 C15 C14 121.5(4) . . ?
C16 C15 H15 119.3 . . ?
C14 C15 H15 119.3 . . ?
C17 C16 C15 117.9(3) . . ?
C17 C16 C19 121.2(4) . . ?
C15 C16 C19 120.8(4) . . ?
C16 C17 C18 121.7(4) . . ?
C16 C17 H17 119.1 . . ?
C18 C17 H17 119.1 . . ?
C13 C18 C17 119.4(4) . . ?
C13 C18 H18 120.3 . . ?
C17 C18 H18 120.3 . . ?
C16 C19 H19A 109.5 . . ?
C16 C19 H19B 109.5 . . ?
H19A C19 H19B 109.5 . . ?
C16 C19 H19C 109.5 . . ?
H19A C19 H19C 109.5 . . ?
H19B C19 H19C 109.5 . . ?
N3 C20 S1 178.6(3) . . ?

loop_
_geom_bond_atom_site_label_1
_geom_bond_atom_site_label_2
_geom_bond_distance
_geom_bond_site_symmetry_2
_geom_bond_publ_flag
Fe1 N2 1.958(2) 7_556 ?
Fe1 N2 1.958(2) . ?
Fe1 N3 1.962(3) . ?
Fe1 N3 1.962(3) 7_556 ?
Fe1 N1 1.971(2) . ?
Fe1 N1 1.971(2) 7_556 ?
S1 C20 1.631(4) . ?
N1 C1 1.334(4) . ?
N1 C5 1.351(4) . ?
N2 C6 1.297(3) . ?
N2 C13 1.444(3) . ?
N3 C20 1.153(4) . ?
C1 C2 1.383(4) . ?
C1 H1 0.9300 . ?
C2 C3 1.364(5) . ?
C2 H2 0.9300 . ?
C3 C4 1.381(5) . ?
C3 H3 0.9300 . ?
C4 C5 1.383(4) . ?
C4 H4 0.9300 . ?
C5 C6 1.472(4) . ?
C6 C7 1.475(4) . ?
C7 C12 1.372(5) . ?
C7 C8 1.378(5) . ?
C8 C9 1.387(5) . ?
C8 H8 0.9300 . ?
C9 C10 1.366(7) . ?
C9 H9 0.9300 . ?
C10 C11 1.361(7) . ?
C10 H10 0.9300 . ?
C11 C12 1.387(6) . ?
C11 H11 0.9300 . ?
C12 H12 0.9300 . ?
C13 C14 1.376(5) . ?
C13 C18 1.377(5) . ?
C14 C15 1.382(4) . ?
C14 H14 0.9300 . ?
C15 C16 1.377(5) . ?
C15 H15 0.9300 . ?
C16 C17 1.370(5) . ?
C16 C19 1.521(5) . ?
C17 C18 1.385(5) . ?
C17 H17 0.9300 . ?
C18 H18 0.9300 . ?
C19 H19A 0.9600 . ?
C19 H19B 0.9600 . ?
C19 H19C 0.9600 . ?

loop_
_geom_torsion_atom_site_label_1
_geom_torsion_atom_site_label_2
_geom_torsion_atom_site_label_3
_geom_torsion_atom_site_label_4
_geom_torsion
_geom_torsion_site_symmetry_1
_geom_torsion_site_symmetry_2
_geom_torsion_site_symmetry_3
_geom_torsion_site_symmetry_4
_geom_torsion_publ_flag
C5 N1 C1 C2 -1.0(5) . . . . ?
Fe1 N1 C1 C2 179.1(3) . . . . ?
N1 C1 C2 C3 1.0(6) . . . . ?
C1 C2 C3 C4 -0.8(6) . . . . ?
C2 C3 C4 C5 0.7(6) . . . . ?
C1 N1 C5 C4 1.0(5) . . . . ?
Fe1 N1 C5 C4 -179.1(3) . . . . ?
C1 N1 C5 C6 179.1(3) . . . . ?
Fe1 N1 C5 C6 -1.0(4) . . . . ?
C3 C4 C5 N1 -0.8(6) . . . . ?
C3 C4 C5 C6 -178.7(3) . . . . ?
C13 N2 C6 C5 177.5(3) . . . . ?
Fe1 N2 C6 C5 0.4(4) . . . . ?
C13 N2 C6 C7 -3.5(5) . . . . ?
Fe1 N2 C6 C7 179.3(3) . . . . ?
N1 C5 C6 N2 0.4(4) . . . . ?
C4 C5 C6 N2 178.5(3) . . . . ?
N1 C5 C6 C7 -178.6(3) . . . . ?
C4 C5 C6 C7 -0.5(5) . . . . ?
N2 C6 C7 C12 -72.9(4) . . . . ?
C5 C6 C7 C12 106.0(4) . . . . ?
N2 C6 C7 C8 108.8(4) . . . . ?
C5 C6 C7 C8 -72.3(4) . . . . ?
C12 C7 C8 C9 1.8(5) . . . . ?
C6 C7 C8 C9 -179.8(3) . . . . ?
C7 C8 C9 C10 0.1(6) . . . . ?
C8 C9 C10 C11 -2.2(7) . . . . ?
C9 C10 C11 C12 2.3(7) . . . . ?
C8 C7 C12 C11 -1.8(5) . . . . ?
C6 C7 C12 C11 179.9(3) . . . . ?
C10 C11 C12 C7 -0.3(7) . . . . ?
C6 N2 C13 C14 -77.6(4) . . . . ?
Fe1 N2 C13 C14 99.3(3) . . . . ?
C6 N2 C13 C18 107.9(4) . . . . ?
Fe1 N2 C13 C18 -75.1(4) . . . . ?
C18 C13 C14 C15 0.7(5) . . . . ?
N2 C13 C14 C15 -173.7(3) . . . . ?
C13 C14 C15 C16 -0.2(6) . . . . ?
C14 C15 C16 C17 -1.1(6) . . . . ?
C14 C15 C16 C19 179.3(4) . . . . ?
C15 C16 C17 C18 1.9(7) . . . . ?
C19 C16 C17 C18 -178.5(4) . . . . ?
C14 C13 C18 C17 0.1(5) . . . . ?
N2 C13 C18 C17 174.6(3) . . . . ?
C16 C17 C18 C13 -1.5(6) . . . . ?
